data_2207280
loop_
_publ_author_name
'Han, Jian-Rong'
'Zhen, Xiao-Li'

_publ_section_title
;
 3-Ethoxy-4-[4-(2-ethoxy-4-formylphenoxy)butoxy]benzaldehyde
;
_journal_coeditor_code KP6065
_journal_issue 11
_journal_name_full 'Acta Crystallographica Section E'
_journal_page_first o3844
_journal_page_last o3845
_journal_paper_doi 10.1107/S1600536805034045
_journal_volume 61
_journal_year 2005
_chemical_formula_iupac 'C22 H26 O6'
_chemical_formula_moiety 'C22 H26 O6'
_chemical_formula_sum 'C22 H26 O6'
_chemical_formula_weight 386.43
_chemical_name_systematic
;
3-Ethoxy-4-[4-(4-formyl-2-ethoxyphenoxy)butoxy]benzaldehyde
;
_space_group_IT_number 14
_symmetry_cell_setting monoclinic
_symmetry_space_group_name_Hall '-P 2yn'
_symmetry_space_group_name_H-M 'P 1 21/n 1'
_atom_sites_solution_hydrogens geom
_atom_sites_solution_primary direct
_atom_sites_solution_secondary difmap
_audit_creation_method SHELXL-97
_cell_angle_alpha 90.00
_cell_angle_beta 95.336(3)
_cell_angle_gamma 90.00
_cell_formula_units_Z 2
_cell_length_a 4.8573(9)
_cell_length_b 8.5362(16)
_cell_length_c 25.368(5)
_cell_measurement_reflns_used 2228
_cell_measurement_temperature 294(2)
_cell_measurement_theta_max 26.16
_cell_measurement_theta_min 2.52
_cell_volume 1047.3(3)
_computing_cell_refinement 'SAINT (Bruker, 1999)'
_computing_data_collection 'SMART (Bruker, 1999)'
_computing_data_reduction SAINT
_computing_molecular_graphics 'SHELXTL (Sheldrick, 1997b)'
_computing_publication_material SHELXTL
_computing_structure_refinement 'SHELXL97 (Sheldrick, 1997a)'
_computing_structure_solution 'SHELXS97 (Sheldrick, 1997a)'
_diffrn_ambient_temperature 294(2)
_diffrn_measured_fraction_theta_full 0.996
_diffrn_measured_fraction_theta_max 0.996
_diffrn_measurement_device_type 'Bruker SMART CCD area-detector'
_diffrn_measurement_method '\f and \w'
_diffrn_radiation_monochromator graphite
_diffrn_radiation_source 'fine-focus sealed tube'
_diffrn_radiation_type MoK\a
_diffrn_radiation_wavelength 0.71073
_diffrn_reflns_av_R_equivalents 0.0254
_diffrn_reflns_av_sigmaI/netI 0.0275
_diffrn_reflns_limit_h_max 6
_diffrn_reflns_limit_h_min -5
_diffrn_reflns_limit_k_max 10
_diffrn_reflns_limit_k_min -6
_diffrn_reflns_limit_l_max 31
_diffrn_reflns_limit_l_min -27
_diffrn_reflns_number 5682
_diffrn_reflns_theta_full 26.39
_diffrn_reflns_theta_max 26.39
_diffrn_reflns_theta_min 2.52
_diffrn_standards_decay_% 0
_diffrn_standards_interval_count 0
_diffrn_standards_interval_time 0
_diffrn_standards_number 0
_exptl_absorpt_coefficient_mu 0.089
_exptl_absorpt_correction_T_max 0.981
_exptl_absorpt_correction_T_min 0.960
_exptl_absorpt_correction_type multi-scan
_exptl_absorpt_process_details '(SADABS; Sheldrick, 1996)'
_exptl_crystal_colour Colourless
_exptl_crystal_density_diffrn 1.225
_exptl_crystal_density_method 'not measured'
_exptl_crystal_description Prism
_exptl_crystal_F_000 412
_exptl_crystal_size_max 0.38
_exptl_crystal_size_mid 0.32
_exptl_crystal_size_min 0.22
_refine_diff_density_max 0.165
_refine_diff_density_min -0.164
_refine_ls_extinction_coef 0.042(5)
_refine_ls_extinction_expression Fc^*^=kFc[1+0.001xFc^2^\l^3^/sin(2\q)]^-1/4^
_refine_ls_extinction_method SHELXL97
_refine_ls_goodness_of_fit_ref 1.057
_refine_ls_hydrogen_treatment constr
_refine_ls_matrix_type full
_refine_ls_number_parameters 129
_refine_ls_number_reflns 2131
_refine_ls_number_restraints 6
_refine_ls_restrained_S_all 1.113
_refine_ls_R_factor_all 0.0612
_refine_ls_R_factor_gt 0.0415
_refine_ls_shift/su_max 0.001
_refine_ls_shift/su_mean 0.000
_refine_ls_structure_factor_coef Fsqd
_refine_ls_weighting_details 'calc w = 1/[\s^2^(Fo^2^)+(0.0556P)^2^+0.1434P] where P = (Fo^2^+2Fc^2^)/3'
_refine_ls_weighting_scheme calc
_refine_ls_wR_factor_gt 0.1067
_refine_ls_wR_factor_ref 0.1175
_reflns_number_gt 1532
_reflns_number_total 2131
_reflns_threshold_expression I>2\s(I)
_cod_data_source_file kp6065.cif
_cod_data_source_block I
_cod_original_sg_symbol_Hall '-p 2yn'
_cod_original_sg_symbol_H-M 'P 21/n'
_cod_database_code 2207280
_cod_database_fobs_code 2207280

loop_
_symmetry_equiv_pos_as_xyz
'x, y, z'
'-x+1/2, y+1/2, -z+1/2'
'-x, -y, -z'
'x-1/2, -y-1/2, z-1/2'

loop_
_atom_site_label
_atom_site_fract_x
_atom_site_fract_y
_atom_site_fract_z
_atom_site_U_iso_or_equiv
_atom_site_adp_type
_atom_site_calc_flag
_atom_site_refinement_flags
_atom_site_occupancy
_atom_site_type_symbol
O1 0.2944(2) 0.03027(12) 0.08707(4) 0.0450(3) Uani d . 1 O
O2 0.6250(2) 0.25667(13) 0.11246(5) 0.0575(4) Uani d . 1 O
O3 1.2540(3) 0.04871(19) 0.27573(5) 0.0802(5) Uani d . 1 O
C1 -0.0746(3) -0.0316(2) 0.02270(6) 0.0495(4) Uani d . 1 C
H1A -0.1842 0.0518 0.0362 0.059 Uiso calc R 1 H
H1B -0.2002 -0.1139 0.0095 0.059 Uiso calc R 1 H
C2 0.1194(3) -0.0957(2) 0.06736(6) 0.0470(4) Uani d . 1 C
H2A 0.0154 -0.1362 0.0952 0.056 Uiso calc R 1 H
H2B 0.2295 -0.1801 0.0547 0.056 Uiso calc R 1 H
C3 0.4861(3) -0.00010(18) 0.12829(5) 0.0382(4) Uani d . 1 C
C4 0.6661(3) 0.12563(18) 0.14265(5) 0.0406(4) Uani d . 1 C
C5 0.8664(3) 0.1076(2) 0.18424(6) 0.0457(4) Uani d . 1 C
H5 0.9839 0.1906 0.1942 0.055 Uiso calc R 1 H
C6 0.8944(3) -0.0344(2) 0.21158(6) 0.0464(4) Uani d . 1 C
C7 0.7217(3) -0.1574(2) 0.19651(6) 0.0492(4) Uani d . 1 C
H7 0.7435 -0.2527 0.2141 0.059 Uiso calc R 1 H
C8 0.5149(3) -0.14050(19) 0.15524(6) 0.0453(4) Uani d . 1 C
H8 0.3964 -0.2235 0.1458 0.054 Uiso calc R 1 H
C9 0.8320(5) 0.3764(2) 0.11797(9) 0.0768(6) Uani d . 1 C
H9A 1.0141 0.3315 0.1158 0.092 Uiso calc R 1 H
H9B 0.8295 0.4286 0.1519 0.092 Uiso calc R 1 H
C10 0.7659(7) 0.4895(3) 0.07394(13) 0.1220(11) Uani d U 1 C
H10A 0.7818 0.4381 0.0407 0.183 Uiso calc R 1 H
H10B 0.8928 0.5759 0.0776 0.183 Uiso calc R 1 H
H10C 0.5805 0.5275 0.0751 0.183 Uiso calc R 1 H
C11 1.1031(4) -0.0531(3) 0.25660(7) 0.0612(5) Uani d . 1 C
H11 1.1213 -0.1520 0.2718 0.073 Uiso calc R 1 H

loop_
_atom_site_aniso_label
_atom_site_aniso_U_11
_atom_site_aniso_U_22
_atom_site_aniso_U_33
_atom_site_aniso_U_12
_atom_site_aniso_U_13
_atom_site_aniso_U_23
O1 0.0446(6) 0.0493(7) 0.0388(6) -0.0077(5) -0.0087(4) 0.0013(5)
O2 0.0638(7) 0.0471(7) 0.0572(7) -0.0128(6) -0.0179(6) 0.0071(5)
O3 0.0729(9) 0.0909(11) 0.0697(9) 0.0066(8) -0.0317(7) -0.0079(8)
C1 0.0388(8) 0.0682(11) 0.0406(8) -0.0111(8) -0.0001(6) -0.0037(8)
C2 0.0427(8) 0.0541(10) 0.0431(8) -0.0144(7) -0.0011(6) -0.0016(7)
C3 0.0339(7) 0.0497(9) 0.0309(7) -0.0012(6) 0.0017(6) -0.0012(6)
C4 0.0412(8) 0.0443(9) 0.0357(8) -0.0012(7) -0.0002(6) -0.0002(7)
C5 0.0409(8) 0.0531(10) 0.0415(8) -0.0030(7) -0.0039(6) -0.0071(7)
C6 0.0408(8) 0.0593(10) 0.0383(8) 0.0079(7) 0.0000(6) -0.0009(7)
C7 0.0502(9) 0.0545(10) 0.0426(9) 0.0060(8) 0.0032(7) 0.0081(8)
C8 0.0444(8) 0.0480(9) 0.0434(8) -0.0049(7) 0.0033(7) 0.0023(7)
C9 0.0910(15) 0.0545(12) 0.0801(14) -0.0249(11) -0.0167(12) 0.0041(10)
C10 0.151(2) 0.0764(16) 0.133(2) -0.0364(17) -0.0125(19) 0.0325(16)
C11 0.0568(11) 0.0727(13) 0.0514(10) 0.0162(10) -0.0097(8) 0.0001(9)

loop_
_atom_type_symbol
_atom_type_description
_atom_type_scat_dispersion_real
_atom_type_scat_dispersion_imag
_atom_type_scat_source
C C 0.0033 0.0016 'International Tables Vol C Tables 4.2.6.8 and 6.1.1.4'
H H 0.0000 0.0000 'International Tables Vol C Tables 4.2.6.8 and 6.1.1.4'
O O 0.0106 0.0060 'International Tables Vol C Tables 4.2.6.8 and 6.1.1.4'

loop_
_geom_angle_atom_site_label_1
_geom_angle_atom_site_label_2
_geom_angle_atom_site_label_3
_geom_angle_site_symmetry_1
_geom_angle_site_symmetry_3
_geom_angle
C3 O1 C2 . . 117.88(12)
C4 O2 C9 . . 117.87(13)
C2 C1 C1 . 3 112.99(16)
C2 C1 H1A . . 109.0
C1 C1 H1A 3 . 109.0
C2 C1 H1B . . 109.0
C1 C1 H1B 3 . 109.0
H1A C1 H1B . . 107.8
O1 C2 C1 . . 107.40(13)
O1 C2 H2A . . 110.2
C1 C2 H2A . . 110.2
O1 C2 H2B . . 110.2
C1 C2 H2B . . 110.2
H2A C2 H2B . . 108.5
O1 C3 C8 . . 125.27(13)
O1 C3 C4 . . 114.68(13)
C8 C3 C4 . . 120.05(13)
O2 C4 C5 . . 125.45(14)
O2 C4 C3 . . 115.18(12)
C5 C4 C3 . . 119.36(14)
C4 C5 C6 . . 120.46(15)
C4 C5 H5 . . 119.8
C6 C5 H5 . . 119.8
C7 C6 C5 . . 119.70(14)
C7 C6 C11 . . 119.63(16)
C5 C6 C11 . . 120.67(16)
C6 C7 C8 . . 120.67(15)
C6 C7 H7 . . 119.7
C8 C7 H7 . . 119.7
C3 C8 C7 . . 119.74(15)
C3 C8 H8 . . 120.1
C7 C8 H8 . . 120.1
O2 C9 C10 . . 106.82(17)
O2 C9 H9A . . 110.4
C10 C9 H9A . . 110.4
O2 C9 H9B . . 110.4
C10 C9 H9B . . 110.4
H9A C9 H9B . . 108.6
C9 C10 H10A . . 109.5
C9 C10 H10B . . 109.5
H10A C10 H10B . . 109.5
C9 C10 H10C . . 109.5
H10A C10 H10C . . 109.5
H10B C10 H10C . . 109.5
O3 C11 C6 . . 125.82(19)
O3 C11 H11 . . 117.1
C6 C11 H11 . . 117.1

loop_
_geom_bond_atom_site_label_1
_geom_bond_atom_site_label_2
_geom_bond_site_symmetry_2
_geom_bond_distance
O1 C3 . 1.3589(17)
O1 C2 . 1.4317(18)
O2 C4 . 1.3599(18)
O2 C9 . 1.432(2)
O3 C11 . 1.209(2)
C1 C2 . 1.508(2)
C1 C1 3 1.516(3)
C1 H1A . 0.9700
C1 H1B . 0.9700
C2 H2A . 0.9700
C2 H2B . 0.9700
C3 C8 . 1.380(2)
C3 C4 . 1.411(2)
C4 C5 . 1.375(2)
C5 C6 . 1.397(2)
C5 H5 . 0.9300
C6 C7 . 1.375(2)
C6 C11 . 1.464(2)
C7 C8 . 1.389(2)
C7 H7 . 0.9300
C8 H8 . 0.9300
C9 C10 . 1.489(3)
C9 H9A . 0.9700
C9 H9B . 0.9700
C10 H10A . 0.9600
C10 H10B . 0.9600
C10 H10C . 0.9600
C11 H11 . 0.9300

loop_
_geom_torsion_atom_site_label_1
_geom_torsion_atom_site_label_2
_geom_torsion_atom_site_label_3
_geom_torsion_atom_site_label_4
_geom_torsion_site_symmetry_1
_geom_torsion
C3 O1 C2 C1 . 179.33(12)
C1 C1 C2 O1 3 60.8(2)
C2 O1 C3 C8 . -4.5(2)
C2 O1 C3 C4 . 174.89(12)
C9 O2 C4 C5 . 11.1(2)
C9 O2 C4 C3 . -167.98(15)
O1 C3 C4 O2 . -1.42(18)
C8 C3 C4 O2 . 178.00(13)
O1 C3 C4 C5 . 179.40(13)
C8 C3 C4 C5 . -1.2(2)
O2 C4 C5 C6 . -178.15(14)
C3 C4 C5 C6 . 0.9(2)
C4 C5 C6 C7 . 0.5(2)
C4 C5 C6 C11 . -178.64(14)
C5 C6 C7 C8 . -1.7(2)
C11 C6 C7 C8 . 177.46(15)
O1 C3 C8 C7 . 179.37(13)
C4 C3 C8 C7 . 0.0(2)
C6 C7 C8 C3 . 1.4(2)
C4 O2 C9 C10 . 169.1(2)
C7 C6 C11 O3 . -174.87(18)
C5 C6 C11 O3 . 4.2(3)
